data_7200841
loop_
_publ_author_name
'Olejniczak, Anna'
'Katrusiak, Andrzej'
'Vij, Ashwani'

_publ_section_title
;
 Halogen&#x22EF;oxygen aggregation and disorder modes in pressure
 frozen XCF2CF2X&#x2009;:&#x2009;1,4-dioxane (X = Br,I) complexes
;
_journal_issue 7
_journal_name_full CrystEngComm
_journal_page_first 1240
_journal_paper_doi 10.1039/b822832a
_journal_volume 11
_journal_year 2009
_chemical_formula_moiety 'C6 H8 Br F4 I O2'
_chemical_formula_sum 'C6 H8 Br F4 I O2'
_chemical_formula_weight 394.93
_chemical_name_common 1-bromo-2-iodo-1,1,2,2-tetrafluoroethane:1,4-dioxane
_chemical_name_systematic
;
1-bromo-2-iodo-1,1,2,2-tetrafluoroethane:1,4-dioxane
;
_space_group_IT_number 14
_symmetry_cell_setting monoclinic
_symmetry_space_group_name_Hall '-P 2ybc'
_symmetry_space_group_name_H-M 'P 1 21/c 1'
_atom_sites_solution_hydrogens geom
_atom_sites_solution_primary direct
_atom_sites_solution_secondary difmap
_audit_creation_method SHELXL-97
_cell_angle_alpha 90.00
_cell_angle_beta 107.41(3)
_cell_angle_gamma 90.00
_cell_formula_units_Z 2
_cell_length_a 9.5983(19)
_cell_length_b 5.9716(12)
_cell_length_c 9.784(2)
_cell_measurement_pressure 620000
_cell_measurement_reflns_used 3961
_cell_measurement_temperature 296(2)
_cell_measurement_theta_max 29.31
_cell_measurement_theta_min 4.05
_cell_volume 535.1(2)
_computing_cell_refinement 'CrysAlis (Oxford Diffraction, 2002)'
_computing_data_collection 'CrysAlis (Oxford Diffraction, 2002)'
_computing_data_reduction 'CrysAlis (Oxford Diffraction, 2002)'
_computing_molecular_graphics
;X-Seed (Barbour, 2001)
and POV-Ray (Persistence of Vision, 2004)
;
_computing_publication_material 'SHELXL-97 (Sheldrick, 1997)'
_computing_structure_refinement 'SHELXL-97 (Sheldrick, 1997)'
_computing_structure_solution 'SHELXS-97 (Sheldrick, 1997)'
_diffrn_ambient_temperature 296(2)
_diffrn_detector_area_resol_mean 16.4
_diffrn_measured_fraction_theta_full 0.310
_diffrn_measured_fraction_theta_max 0.310
_diffrn_measurement_device_type 'Kuma KM4CCD \k geometry'
_diffrn_measurement_method
;HP omega scans - for more details see:
A. Budzianowski, A. Katrusiak in High-Pressure Crystallography
(Eds.: A. Katrusiak, P. F. McMillan),
Dordrecht: Kluwer Acad. Publ., 2004 pp.157-168
;
_diffrn_radiation_monochromator graphite
_diffrn_radiation_source 'fine-focus sealed tube'
_diffrn_radiation_type MoK\a
_diffrn_radiation_wavelength 0.71073
_diffrn_reflns_av_R_equivalents 0.0663
_diffrn_reflns_av_sigmaI/netI 0.0277
_diffrn_reflns_limit_h_max 5
_diffrn_reflns_limit_h_min -5
_diffrn_reflns_limit_k_max 8
_diffrn_reflns_limit_k_min -8
_diffrn_reflns_limit_l_max 13
_diffrn_reflns_limit_l_min -13
_diffrn_reflns_number 3961
_diffrn_reflns_theta_full 29.31
_diffrn_reflns_theta_max 29.31
_diffrn_reflns_theta_min 4.05
_exptl_absorpt_coefficient_mu 6.755
_exptl_absorpt_correction_T_max 0.30
_exptl_absorpt_correction_T_min 0.15
_exptl_absorpt_correction_type integration
_exptl_absorpt_process_details
;
Katrusiak, A. (2003). REDSHABS - Program for correcting
reflections intensities for DAC absorption, gasket shadowing
and sample crystal absorption. Adam Mickiewicz University, Pozna\'n.
Katrusiak, A. (2004). Z. Kristallogr. 219, 461-467
;
_exptl_crystal_colour colourless
_exptl_crystal_density_diffrn 2.451
_exptl_crystal_density_method 'not measured'
_exptl_crystal_description plate
_exptl_crystal_F_000 368
_exptl_crystal_size_max 0.47
_exptl_crystal_size_mid 0.47
_exptl_crystal_size_min 0.10
_refine_diff_density_max 0.504
_refine_diff_density_min -0.357
_refine_diff_density_rms 0.101
_refine_ls_extinction_method none
_refine_ls_goodness_of_fit_ref 1.196
_refine_ls_matrix_type full
_refine_ls_number_parameters 64
_refine_ls_number_reflns 455
_refine_ls_number_restraints 0
_refine_ls_restrained_S_all 1.196
_refine_ls_R_factor_all 0.0814
_refine_ls_R_factor_gt 0.0700
_refine_ls_shift/su_max 0.000
_refine_ls_shift/su_mean 0.000
_refine_ls_structure_factor_coef Fsqd
_refine_ls_weighting_details 'calc w=1/[\s^2^(Fo^2^)+(0.0643P)^2^+4.1936P] where P=(Fo^2^+2Fc^2^)/3'
_refine_ls_weighting_scheme calc
_refine_ls_wR_factor_gt 0.1584
_refine_ls_wR_factor_ref 0.1651
_reflns_number_gt 400
_reflns_number_total 455
_reflns_threshold_expression >2sigma(I)
_cod_data_source_file b822832a.txt
_cod_data_source_block BrCF2CF2I_C4H8O2
_cod_depositor_comments
;
The following automatic conversions were performed:
'_symmetry_cell_setting' value 'Monoclinic' changed to 'monoclinic'
according to '/home/saulius/struct/CIF-dictionaries/cif_core.dic'
dictionary named 'cif_core.dic' version 2.4.1 from 2010-06-29.

Automatic conversion script
Id: cif_fix_enum 1527 2010-12-29 10:47:43Z saulius 
;
_cod_original_cell_volume 535.13(19)
_cod_original_sg_symbol_H-M 'P 21/c'
_cod_database_code 7200841

loop_
_symmetry_equiv_pos_as_xyz
'x, y, z'
'-x, y+1/2, -z+1/2'
'-x, -y, -z'
'x, -y-1/2, z-1/2'

loop_
_atom_site_label
_atom_site_type_symbol
_atom_site_fract_x
_atom_site_fract_y
_atom_site_fract_z
_atom_site_U_iso_or_equiv
_atom_site_adp_type
_atom_site_occupancy
_atom_site_symmetry_multiplicity
_atom_site_calc_flag
_atom_site_refinement_flags
_atom_site_disorder_assembly
_atom_site_disorder_group
I1 I 0.1960(4) 0.23522(18) 0.5930(2) 0.063(3) Uani 0.50 1 d P . .
Br1 Br 0.1960(4) 0.23522(18) 0.5930(2) 0.063(3) Uani 0.50 1 d P . .
C2 C 0.010(7) 0.432(4) 0.560(4) 0.17(5) Uani 1 1 d . . .
O1 O 0.527(3) 0.4994(13) 0.8635(11) 0.049(15) Uani 1 1 d . . .
C12 C 0.532(4) 0.2969(18) 0.9437(17) 0.09(2) Uani 1 1 d . . .
H12A H 0.6008 0.1934 0.9233 0.102 Uiso 1 1 calc R . .
H12B H 0.4363 0.2265 0.9158 0.102 Uiso 1 1 calc R . .
C11 C 0.577(4) 0.349(2) 1.1006(17) 0.05(2) Uani 1 1 d . . .
H11A H 0.5830 0.2111 1.1544 0.056 Uiso 1 1 calc R . .
H11B H 0.6728 0.4175 1.1281 0.056 Uiso 1 1 calc R . .
F3 F -0.099(5) 0.325(3) 0.577(3) 0.16(3) Uani 1 1 d . . .
F2 F 0.060(5) 0.595(4) 0.672(2) 0.25(3) Uani 1 1 d . . .

loop_
_atom_site_aniso_label
_atom_site_aniso_U_11
_atom_site_aniso_U_22
_atom_site_aniso_U_33
_atom_site_aniso_U_23
_atom_site_aniso_U_13
_atom_site_aniso_U_12
I1 0.070(9) 0.0524(8) 0.0631(14) 0.0003(6) 0.017(3) 0.0106(10)
Br1 0.070(9) 0.0524(8) 0.0631(14) 0.0003(6) 0.017(3) 0.0106(10)
C2 0.34(15) 0.077(13) 0.14(3) 0.027(14) 0.15(6) 0.01(3)
O1 0.08(5) 0.043(4) 0.027(7) 0.001(3) 0.027(17) -0.001(7)
C12 0.19(8) 0.032(6) 0.036(10) -0.002(5) 0.04(3) -0.003(12)
C11 0.05(8) 0.037(6) 0.037(10) 0.006(6) 0.00(3) 0.027(11)
F3 0.14(9) 0.137(12) 0.21(3) 0.098(15) 0.07(4) 0.01(2)
F2 0.33(11) 0.27(2) 0.109(16) -0.113(15) 0.00(4) 0.12(3)

loop_
_atom_type_symbol
_atom_type_description
_atom_type_scat_dispersion_real
_atom_type_scat_dispersion_imag
_atom_type_scat_source
C C 0.0033 0.0016 'International Tables Vol C Tables 4.2.6.8 and 6.1.1.4'
H H 0.0000 0.0000 'International Tables Vol C Tables 4.2.6.8 and 6.1.1.4'
O O 0.0106 0.0060 'International Tables Vol C Tables 4.2.6.8 and 6.1.1.4'
F F 0.0171 0.0103 'International Tables Vol C Tables 4.2.6.8 and 6.1.1.4'
Br Br -0.2901 2.4595 'International Tables Vol C Tables 4.2.6.8 and 6.1.1.4'
I I -0.4742 1.8119 'International Tables Vol C Tables 4.2.6.8 and 6.1.1.4'

loop_
_geom_angle_atom_site_label_1
_geom_angle_atom_site_label_2
_geom_angle_atom_site_label_3
_geom_angle
_geom_angle_site_symmetry_1
_geom_angle_site_symmetry_3
_geom_angle_publ_flag
F3 C2 C2 120(7) . 3_566 ?
F3 C2 F2 110(3) . . ?
C2 C2 F2 100(3) 3_566 . ?
F3 C2 Br1 113(2) . . ?
C2 C2 Br1 110(5) 3_566 . ?
F2 C2 Br1 101(4) . . ?
F3 C2 I1 113(2) . . ?
C2 C2 I1 110(5) 3_566 . ?
F2 C2 I1 101(4) . . ?
Br1 C2 I1 0.00(12) . . ?
C12 O1 C11 107.7(14) . 3_667 ?
O1 C12 C11 109.7(11) . . ?
O1 C12 H12A 109.7 . . ?
C11 C12 H12A 109.7 . . ?
O1 C12 H12B 109.7 . . ?
C11 C12 H12B 109.7 . . ?
H12A C12 H12B 108.2 . . ?
O1 C11 C12 111(2) 3_667 . ?
O1 C11 H11A 109.3 3_667 . ?
C12 C11 H11A 109.3 . . ?
O1 C11 H11B 109.3 3_667 . ?
C12 C11 H11B 109.3 . . ?
H11A C11 H11B 108.0 . . ?

loop_
_geom_bond_atom_site_label_1
_geom_bond_atom_site_label_2
_geom_bond_distance
_geom_bond_site_symmetry_2
_geom_bond_publ_flag
I1 C2 2.08(5) . ?
Br1 C2 2.08(5) . ?
C2 F3 1.27(6) . ?
C2 C2 1.40(5) 3_566 ?
C2 F2 1.44(4) . ?
O1 C12 1.435(13) . ?
O1 C11 1.46(3) 3_667 ?
C12 C11 1.50(2) . ?
C12 H12A 0.9700 . ?
C12 H12B 0.9700 . ?
C11 O1 1.46(3) 3_667 ?
C11 H11A 0.9700 . ?
C11 H11B 0.9700 . ?
